data_4026478
loop_
_publ_author_name
'Nikola Pavlov'
'Pierre Gilles'
'Claude Didierjean'
'Emmanuel Wenger'
'Emilia Naydenova'
'Jean Martinez'
'Monique Calm\`es'

_publ_section_title
;
 Asymmetric Synthesis of \b2-Tryptophan Analogues via Friedel-Crafts
 Alkylation of Indoles with a Chiral Nitroacrylate
;
_journal_name_full 'Journal of Organic Chemistry'
_journal_page_first 6116
_journal_page_last 6124
_journal_paper_doi 10.1021/jo200733t
_journal_volume 76
_journal_year 2011
_chemical_absolute_configuration syn
_chemical_compound_source 'synthesis as described'
_chemical_formula_moiety 'C31 H28 Br1 N3 O7'
_chemical_formula_sum 'C31 H28 Br N3 O7'
_chemical_formula_weight 634.47
_chemical_name_systematic
;
 ?
;
_space_group_IT_number 4
_symmetry_cell_setting monoclinic
_symmetry_Int_Tables_number 4
_symmetry_space_group_name_Hall 'P 2yb'
_symmetry_space_group_name_H-M 'P 1 21 1'
_atom_sites_solution_hydrogens geom
_atom_sites_solution_primary direct
_atom_sites_solution_secondary difmap
_audit_creation_date 2011-03-18T23:57:48-00:00
_audit_creation_method 'WinGX routine CIF_UPDATE'
_cell_angle_alpha 90
_cell_angle_beta 108.054(6)
_cell_angle_gamma 90
_cell_formula_units_Z 2
_cell_length_a 11.3133(6)
_cell_length_b 10.1857(4)
_cell_length_c 14.3493(9)
_cell_measurement_reflns_used 7146
_cell_measurement_temperature 100(2)
_cell_measurement_theta_max 28.2681
_cell_measurement_theta_min 3.3948
_cell_measurement_wavelength 0.71073
_cell_volume 1572.11(15)
_computing_cell_refinement
;
        CrysAlisPro, Oxford Diffraction Ltd.,
        Version 1.171.34.44 (release 25-10-2010 CrysAlis171 .NET)
        (compiled Oct 25 2010,18:11:34)
;
_computing_data_collection
;
        CrysAlisPro, Oxford Diffraction Ltd.,
        Version 1.171.34.44 (release 25-10-2010 CrysAlis171 .NET)
        (compiled Oct 25 2010,18:11:34)
;
_computing_data_reduction
;
        CrysAlisPro, Oxford Diffraction Ltd.,
        Version 1.171.34.44 (release 25-10-2010 CrysAlis171 .NET)
        (compiled Oct 25 2010,18:11:34)
;
_computing_molecular_graphics 'Ortep-3 for Windows (Farrugia, 1997)'
_computing_publication_material 'WinGX publication routines (Farrugia, 1999)'
_computing_structure_refinement 'SHELXL-97 (Sheldrick, 1997)'
_computing_structure_solution 'SHELXS-86 (Sheldrick, 1986)'
_diffrn_ambient_temperature 100(2)
_diffrn_detector_area_resol_mean 10.4508
_diffrn_measured_fraction_theta_full 0.993
_diffrn_measured_fraction_theta_max 0.993
_diffrn_measurement_device_type 'SuperNova, Dual, Cu at zero, Atlas'
_diffrn_measurement_method '\w scans'
_diffrn_orient_matrix_UB_11 0.0533617
_diffrn_orient_matrix_UB_12 0.0037675
_diffrn_orient_matrix_UB_13 -0.015929
_diffrn_orient_matrix_UB_21 -0.0324118
_diffrn_orient_matrix_UB_22 -0.0336435
_diffrn_orient_matrix_UB_23 -0.0437185
_diffrn_orient_matrix_UB_31 -0.0211542
_diffrn_orient_matrix_UB_32 0.0608546
_diffrn_orient_matrix_UB_33 -0.02318
_diffrn_radiation_monochromator graphite
_diffrn_radiation_probe x-ray
_diffrn_radiation_type MoK\a
_diffrn_radiation_wavelength 0.71073
_diffrn_reflns_av_R_equivalents 0.11
_diffrn_reflns_av_unetI/netI 0.0901
_diffrn_reflns_limit_h_max 13
_diffrn_reflns_limit_h_min -13
_diffrn_reflns_limit_k_max 12
_diffrn_reflns_limit_k_min -12
_diffrn_reflns_limit_l_max 17
_diffrn_reflns_limit_l_min -17
_diffrn_reflns_number 23063
_diffrn_reflns_theta_full 26
_diffrn_reflns_theta_max 26
_diffrn_reflns_theta_min 3.4
_exptl_absorpt_coefficient_mu 1.356
_exptl_absorpt_correction_T_max 0.974
_exptl_absorpt_correction_T_min 0.833
_exptl_absorpt_correction_type analytical
_exptl_absorpt_process_details
;
        CrysAlisPro, Oxford Diffraction Ltd.,
        Version 1.171.34.44 (release 25-10-2010 CrysAlis171 .NET)
        (compiled Oct 25 2010,18:11:34)
Analytical numeric absorption correction using a multifaceted crystal
                        model based on expressions derived by R.C. Clark & J.S.
        (Clark, R. C. & Reid, J. S. (1995). Acta Cryst. A51, 887-897)
;
_exptl_crystal_colour colorless
_exptl_crystal_density_diffrn 1.34
_exptl_crystal_description prism
_exptl_crystal_F_000 652
_exptl_crystal_size_max 0.2327
_exptl_crystal_size_mid 0.0417
_exptl_crystal_size_min 0.0226
_platon_squeeze_details
;
;
_refine_diff_density_max 0.782
_refine_diff_density_min -0.399
_refine_diff_density_rms 0.081
_refine_ls_abs_structure_details 'Flack H D (1983), Acta Cryst. A39, 876-881'
_refine_ls_abs_structure_Flack -0.023(9)
_refine_ls_extinction_method none
_refine_ls_goodness_of_fit_ref 0.993
_refine_ls_hydrogen_treatment constr
_refine_ls_matrix_type full
_refine_ls_number_parameters 381
_refine_ls_number_reflns 6129
_refine_ls_number_restraints 1
_refine_ls_restrained_S_all 0.993
_refine_ls_R_factor_all 0.0713
_refine_ls_R_factor_gt 0.0537
_refine_ls_shift/su_max 0.001
_refine_ls_shift/su_mean 0
_refine_ls_structure_factor_coef Fsqd
_refine_ls_weighting_details 'calc w=1/[\s^2^(Fo^2^)+(0.0615P)^2^+0.0000P] where P=(Fo^2^+2Fc^2^)/3'
_refine_ls_weighting_scheme calc
_refine_ls_wR_factor_gt 0.1171
_refine_ls_wR_factor_ref 0.1274
_reflns_number_gt 4949
_reflns_number_total 6129
_reflns_threshold_expression >2sigma(I)
_cod_data_source_file jo200733t_si_002.cif
_cod_data_source_block 11e
_cod_original_cell_volume 1572.11(14)
_cod_database_code 4026478

loop_
_symmetry_equiv_pos_as_xyz
'x, y, z'
'-x, y+1/2, -z'

loop_
_atom_site_label
_atom_site_type_symbol
_atom_site_fract_x
_atom_site_fract_y
_atom_site_fract_z
_atom_site_U_iso_or_equiv
_atom_site_adp_type
_atom_site_occupancy
_atom_site_symmetry_multiplicity
_atom_site_calc_flag
_atom_site_refinement_flags
Br1 Br 0.41234(4) 0.20340(4) 0.65622(4) 0.03227(15) Uani 1 1 d .
O1 O 0.7146(4) -0.6452(4) 0.8660(3) 0.0582(13) Uani 1 1 d .
O2 O 0.7076(3) -0.4467(3) 0.9168(3) 0.0368(9) Uani 1 1 d .
O3 O 0.7892(3) -0.3812(3) 0.7229(3) 0.0221(7) Uani 1 1 d .
O4 O 0.7375(3) -0.1858(3) 0.7733(2) 0.0176(6) Uani 1 1 d .
O5 O 0.7810(3) 0.0659(3) 0.7063(2) 0.0215(7) Uani 1 1 d .
O6 O 1.3231(3) 0.5245(3) 0.7820(3) 0.0423(11) Uani 1 1 d .
O7 O 1.1357(3) 0.6170(3) 0.7215(3) 0.0239(7) Uani 1 1 d .
N1 N 0.3621(3) -0.3373(3) 0.4863(3) 0.0218(9) Uani 1 1 d .
H1 H 0.3182 -0.3715 0.4317 0.026 Uiso 1 1 calc R
N2 N 0.6767(4) -0.5333(4) 0.8548(3) 0.0313(10) Uani 1 1 d .
N3 N 0.9734(3) 0.0517(3) 0.8247(3) 0.0174(8) Uani 1 1 d .
C1 C 0.3944(4) 0.0334(4) 0.5970(4) 0.0212(10) Uani 1 1 d .
C2 C 0.3119(4) 0.0197(4) 0.5039(4) 0.0224(10) Uani 1 1 d .
H2 H 0.2678 0.092 0.4712 0.027 Uiso 1 1 calc R
C3 C 0.2952(4) -0.1026(4) 0.4595(3) 0.0219(10) Uani 1 1 d .
H3 H 0.2397 -0.1143 0.3969 0.026 Uiso 1 1 calc R
C4 C 0.3632(4) -0.2067(4) 0.5105(3) 0.0180(10) Uani 1 1 d .
C5 C 0.4456(4) -0.1934(4) 0.6058(3) 0.0182(10) Uani 1 1 d .
C6 C 0.4628(4) -0.0681(4) 0.6508(3) 0.0172(9) Uani 1 1 d .
H6 H 0.5175 -0.0551 0.7135 0.021 Uiso 1 1 calc R
C7 C 0.4413(4) -0.4039(4) 0.5621(4) 0.0193(10) Uani 1 1 d .
H7 H 0.457 -0.4936 0.5625 0.023 Uiso 1 1 calc R
C8 C 0.4947(4) -0.3201(5) 0.6377(3) 0.0190(10) Uani 1 1 d .
C9 C 0.5842(4) -0.3537(4) 0.7374(3) 0.0175(9) Uani 1 1 d .
H9 H 0.5589 -0.3069 0.7878 0.021 Uiso 1 1 calc R
C10 C 0.5851(4) -0.4996(4) 0.7574(4) 0.0222(10) Uani 1 1 d .
H10A H 0.5027 -0.5273 0.7564 0.027 Uiso 1 1 calc R
H10B H 0.6065 -0.5468 0.7061 0.027 Uiso 1 1 calc R
C11 C 0.7153(4) -0.3113(5) 0.7430(3) 0.0179(9) Uani 1 1 d .
C12 C 0.8612(4) -0.1406(4) 0.7881(3) 0.0171(9) Uani 1 1 d .
H12 H 0.8975 -0.1888 0.7444 0.02 Uiso 1 1 calc R
C13 C 0.9470(4) -0.1521(4) 0.8932(3) 0.0172(9) Uani 1 1 d .
C14 C 0.8795(4) -0.1084(4) 0.9651(4) 0.0236(10) Uani 1 1 d .
H14A H 0.937 -0.107 1.0303 0.035 Uiso 1 1 calc R
H14B H 0.8133 -0.1686 0.9624 0.035 Uiso 1 1 calc R
H14C H 0.8459 -0.022 0.9478 0.035 Uiso 1 1 calc R
C15 C 1.0040(4) -0.2890(5) 0.9212(3) 0.0251(10) Uani 1 1 d .
H15A H 1.0413 -0.3179 0.8731 0.038 Uiso 1 1 calc R
H15B H 0.94 -0.3496 0.9237 0.038 Uiso 1 1 calc R
H15C H 1.0662 -0.285 0.9842 0.038 Uiso 1 1 calc R
C16 C 1.0452(4) -0.0513(4) 0.8892(3) 0.0181(9) Uani 1 1 d .
H16A H 1.0877 -0.0169 0.9539 0.022 Uiso 1 1 calc R
H16B H 1.106 -0.0897 0.8622 0.022 Uiso 1 1 calc R
C17 C 0.8612(4) 0.0058(4) 0.7660(3) 0.0161(9) Uani 1 1 d .
C18 C 1.0289(4) 0.1730(4) 0.8132(3) 0.0170(10) Uani 1 1 d .
C19 C 0.9585(4) 0.2806(4) 0.7701(4) 0.0221(10) Uani 1 1 d .
H19 H 0.8722 0.2765 0.7517 0.027 Uiso 1 1 calc R
C20 C 1.0159(4) 0.3939(4) 0.7543(3) 0.0186(9) Uani 1 1 d .
H20 H 0.9682 0.4662 0.7256 0.022 Uiso 1 1 calc R
C21 C 1.1438(4) 0.4006(4) 0.7811(3) 0.0193(10) Uani 1 1 d .
C22 C 1.2159(4) 0.2947(4) 0.8284(3) 0.0204(10) Uani 1 1 d .
H22 H 1.3022 0.3005 0.8486 0.024 Uiso 1 1 calc R
C23 C 1.1583(4) 0.1804(4) 0.8451(3) 0.0191(10) Uani 1 1 d .
H23 H 1.2056 0.1097 0.8772 0.023 Uiso 1 1 calc R
C24 C 1.2124(4) 0.5185(5) 0.7624(4) 0.0262(11) Uani 1 1 d .
C25 C 1.1970(4) 0.7297(4) 0.6972(4) 0.0290(12) Uani 1 1 d .
H25A H 1.246 0.7035 0.6556 0.035 Uiso 1 1 calc R
H25B H 1.2523 0.7684 0.7564 0.035 Uiso 1 1 calc R
C26 C 1.1003(4) 0.8283(4) 0.6445(3) 0.0200(10) Uani 1 1 d .
C27 C 0.9851(4) 0.7892(4) 0.5818(4) 0.0244(11) Uani 1 1 d .
H27 H 0.9645 0.7006 0.5747 0.029 Uiso 1 1 calc R
C28 C 0.9011(5) 0.8826(5) 0.5299(4) 0.0324(12) Uani 1 1 d .
H28 H 0.8243 0.8567 0.4878 0.039 Uiso 1 1 calc R
C29 C 0.9317(5) 1.0145(5) 0.5410(4) 0.0316(12) Uani 1 1 d .
H29 H 0.875 1.0769 0.5063 0.038 Uiso 1 1 calc R
C30 C 1.0465(5) 1.0546(4) 0.6034(4) 0.0249(11) Uani 1 1 d .
H30 H 1.0669 1.1433 0.6108 0.03 Uiso 1 1 calc R
C31 C 1.1294(5) 0.9608(4) 0.6542(4) 0.0258(11) Uani 1 1 d .
H31 H 1.2065 0.987 0.6957 0.031 Uiso 1 1 calc R

loop_
_atom_site_aniso_label
_atom_site_aniso_U_11
_atom_site_aniso_U_22
_atom_site_aniso_U_33
_atom_site_aniso_U_23
_atom_site_aniso_U_13
_atom_site_aniso_U_12
Br1 0.0376(3) 0.0209(2) 0.0370(3) -0.0019(3) 0.0098(2) 0.0023(2)
O1 0.078(3) 0.036(2) 0.046(3) 0.009(2) -0.002(2) 0.021(2)
O2 0.045(2) 0.0302(18) 0.027(2) -0.0003(16) -0.0014(17) 0.0014(16)
O3 0.0166(16) 0.0195(15) 0.029(2) -0.0065(13) 0.0050(14) -0.0014(13)
O4 0.0173(16) 0.0154(15) 0.0191(17) -0.0036(13) 0.0043(13) -0.0025(12)
O5 0.0175(16) 0.0236(15) 0.0181(17) 0.0039(14) -0.0020(13) -0.0014(13)
O6 0.023(2) 0.0279(18) 0.076(3) 0.0189(19) 0.0163(19) -0.0008(16)
O7 0.0229(17) 0.0178(15) 0.034(2) 0.0033(14) 0.0134(15) -0.0027(13)
N1 0.0164(19) 0.027(2) 0.019(2) -0.0054(16) 0.0012(16) -0.0027(15)
N2 0.031(2) 0.022(2) 0.037(3) 0.010(2) 0.0052(19) 0.0019(18)
N3 0.0129(19) 0.0194(18) 0.017(2) 0.0051(15) 0.0007(15) 0.0000(15)
C1 0.021(2) 0.018(2) 0.026(3) 0.0016(19) 0.010(2) -0.0014(19)
C2 0.018(2) 0.026(2) 0.027(3) 0.007(2) 0.011(2) 0.0023(19)
C3 0.016(2) 0.035(3) 0.011(2) 0.003(2) -0.0002(18) -0.002(2)
C4 0.016(2) 0.024(2) 0.014(2) -0.0020(19) 0.0056(19) -0.0042(19)
C5 0.012(2) 0.022(2) 0.019(3) 0.000(2) 0.0028(18) -0.0020(18)
C6 0.017(2) 0.022(2) 0.014(2) -0.0006(17) 0.0070(17) -0.0011(17)
C7 0.021(2) 0.018(2) 0.020(3) -0.006(2) 0.008(2) -0.0038(19)
C8 0.0118(19) 0.031(3) 0.015(2) 0.0031(19) 0.0057(16) -0.0003(19)
C9 0.016(2) 0.017(2) 0.019(3) -0.0029(18) 0.0049(19) 0.0014(17)
C10 0.019(2) 0.018(2) 0.027(3) 0.0022(19) 0.0038(19) -0.0010(18)
C11 0.0167(19) 0.019(2) 0.015(2) 0.0030(19) 0.0009(15) -0.001(2)
C12 0.018(2) 0.018(2) 0.013(2) -0.0010(17) 0.0029(17) -0.0015(18)
C13 0.017(2) 0.018(2) 0.012(2) 0.0022(17) -0.0025(17) 0.0014(17)
C14 0.031(3) 0.019(2) 0.021(3) 0.0025(19) 0.007(2) -0.0028(19)
C15 0.021(2) 0.019(2) 0.028(2) 0.002(3) -0.0019(18) 0.002(2)
C16 0.019(2) 0.018(2) 0.015(2) 0.0046(18) 0.0000(18) 0.0000(17)
C17 0.019(2) 0.019(2) 0.012(2) 0.0010(17) 0.0068(18) -0.0032(18)
C18 0.018(2) 0.015(2) 0.017(2) 0.0022(17) 0.0033(17) -0.0004(16)
C19 0.019(2) 0.025(2) 0.021(3) 0.001(2) 0.005(2) -0.0021(19)
C20 0.019(2) 0.020(2) 0.018(2) 0.0022(18) 0.0078(18) 0.0043(18)
C21 0.023(2) 0.018(2) 0.019(2) 0.0025(19) 0.0083(19) 0.0026(18)
C22 0.018(2) 0.022(2) 0.022(3) 0.0003(19) 0.008(2) -0.0007(19)
C23 0.021(2) 0.015(3) 0.018(2) 0.0018(18) 0.0025(17) 0.0047(18)
C24 0.023(3) 0.023(2) 0.035(3) 0.005(2) 0.012(2) 0.000(2)
C25 0.022(2) 0.029(3) 0.036(3) 0.012(2) 0.009(2) -0.005(2)
C26 0.022(2) 0.019(2) 0.022(3) -0.0004(19) 0.0112(19) -0.0010(18)
C27 0.030(3) 0.020(2) 0.027(3) 0.002(2) 0.015(2) -0.0007(19)
C28 0.022(3) 0.048(3) 0.025(3) 0.002(2) 0.004(2) -0.002(2)
C29 0.039(3) 0.026(2) 0.033(3) 0.007(2) 0.016(2) 0.009(2)
C30 0.037(3) 0.016(2) 0.027(3) 0.002(2) 0.017(2) 0.001(2)
C31 0.030(3) 0.027(2) 0.024(3) -0.002(2) 0.014(2) -0.006(2)

loop_
_atom_type_symbol
_atom_type_description
_atom_type_scat_dispersion_real
_atom_type_scat_dispersion_imag
_atom_type_scat_source
C C 0.0033 0.0016 'International Tables Vol C Tables 4.2.6.8 and 6.1.1.4'
H H 0 0 'International Tables Vol C Tables 4.2.6.8 and 6.1.1.4'
N N 0.0061 0.0033 'International Tables Vol C Tables 4.2.6.8 and 6.1.1.4'
O O 0.0106 0.006 'International Tables Vol C Tables 4.2.6.8 and 6.1.1.4'
Br Br -0.2901 2.4595 'International Tables Vol C Tables 4.2.6.8 and 6.1.1.4'

loop_
_exptl_crystal_face_index_h
_exptl_crystal_face_index_k
_exptl_crystal_face_index_l
_exptl_crystal_face_perp_dist
1 0 -1 0.0113
0 0 -1 0.0135
0 0 1 0.0135
0 -1 0 0.1164
0 1 0 0.1164
-1 0 1 0.0113

loop_
_geom_angle_atom_site_label_1
_geom_angle_atom_site_label_2
_geom_angle_atom_site_label_3
_geom_angle
C11 O4 C12 115.5(3)
C24 O7 C25 114.2(3)
C7 N1 C4 109.2(4)
C7 N1 H1 125.4
C4 N1 H1 125.4
O1 N2 O2 124.9(5)
O1 N2 C10 117.0(4)
O2 N2 C10 118.1(4)
C17 N3 C18 125.8(4)
C17 N3 C16 111.7(3)
C18 N3 C16 121.3(3)
C6 C1 C2 124.2(4)
C6 C1 Br1 117.8(4)
C2 C1 Br1 117.9(3)
C1 C2 C3 119.4(4)
C1 C2 H2 120.3
C3 C2 H2 120.3
C4 C3 C2 118.3(4)
C4 C3 H3 120.9
C2 C3 H3 120.9
N1 C4 C3 130.6(4)
N1 C4 C5 106.9(4)
C3 C4 C5 122.4(4)
C4 C5 C6 119.2(4)
C4 C5 C8 107.5(4)
C6 C5 C8 133.3(4)
C1 C6 C5 116.6(4)
C1 C6 H6 121.7
C5 C6 H6 121.7
N1 C7 C8 110.2(4)
N1 C7 H7 124.9
C8 C7 H7 124.9
C7 C8 C5 106.2(4)
C7 C8 C9 127.7(4)
C5 C8 C9 126.1(4)
C8 C9 C10 111.4(4)
C8 C9 C11 109.9(4)
C10 C9 C11 108.6(3)
C8 C9 H9 109
C10 C9 H9 109
C11 C9 H9 109
N2 C10 C9 111.3(4)
N2 C10 H10A 109.4
C9 C10 H10A 109.4
N2 C10 H10B 109.4
C9 C10 H10B 109.4
H10A C10 H10B 108
O3 C11 O4 124.4(4)
O3 C11 C9 124.0(4)
O4 C11 C9 111.6(4)
O4 C12 C13 114.6(4)
O4 C12 C17 110.3(3)
C13 C12 C17 103.9(3)
O4 C12 H12 109.3
C13 C12 H12 109.3
C17 C12 H12 109.3
C12 C13 C16 99.1(3)
C12 C13 C14 110.4(4)
C16 C13 C14 110.6(4)
C12 C13 C15 114.5(4)
C16 C13 C15 111.6(3)
C14 C13 C15 110.2(4)
C13 C14 H14A 109.5
C13 C14 H14B 109.5
H14A C14 H14B 109.5
C13 C14 H14C 109.5
H14A C14 H14C 109.5
H14B C14 H14C 109.5
C13 C15 H15A 109.5
C13 C15 H15B 109.5
H15A C15 H15B 109.5
C13 C15 H15C 109.5
H15A C15 H15C 109.5
H15B C15 H15C 109.5
N3 C16 C13 103.8(3)
N3 C16 H16A 111
C13 C16 H16A 111
N3 C16 H16B 111
C13 C16 H16B 111
H16A C16 H16B 109
O5 C17 N3 127.9(4)
O5 C17 C12 126.6(4)
N3 C17 C12 105.4(3)
C19 C18 C23 120.3(4)
C19 C18 N3 121.9(4)
C23 C18 N3 117.8(3)
C20 C19 C18 120.2(4)
C20 C19 H19 119.9
C18 C19 H19 119.9
C19 C20 C21 120.2(4)
C19 C20 H20 119.9
C21 C20 H20 119.9
C20 C21 C22 120.1(4)
C20 C21 C24 123.2(4)
C22 C21 C24 116.7(4)
C23 C22 C21 119.8(4)
C23 C22 H22 120.1
C21 C22 H22 120.1
C22 C23 C18 119.3(4)
C22 C23 H23 120.4
C18 C23 H23 120.4
O6 C24 O7 123.6(4)
O6 C24 C21 124.2(4)
O7 C24 C21 112.2(4)
O7 C25 C26 109.0(3)
O7 C25 H25A 109.9
C26 C25 H25A 109.9
O7 C25 H25B 109.9
C26 C25 H25B 109.9
H25A C25 H25B 108.3
C31 C26 C27 119.2(4)
C31 C26 C25 119.1(4)
C27 C26 C25 121.5(4)
C28 C27 C26 119.9(4)
C28 C27 H27 120
C26 C27 H27 120
C29 C28 C27 119.9(5)
C29 C28 H28 120
C27 C28 H28 120
C28 C29 C30 120.6(5)
C28 C29 H29 119.7
C30 C29 H29 119.7
C31 C30 C29 118.9(4)
C31 C30 H30 120.5
C29 C30 H30 120.5
C30 C31 C26 121.4(5)
C30 C31 H31 119.3
C26 C31 H31 119.3

loop_
_geom_bond_atom_site_label_1
_geom_bond_atom_site_label_2
_geom_bond_distance
Br1 C1 1.912(4)
O1 N2 1.211(5)
O2 N2 1.225(5)
O3 C11 1.200(5)
O4 C11 1.348(6)
O4 C12 1.425(5)
O5 C17 1.204(5)
O6 C24 1.197(5)
O7 C24 1.337(6)
O7 C25 1.439(5)
N1 C7 1.357(6)
N1 C4 1.375(6)
N1 H1 0.86
N2 C10 1.499(6)
N3 C17 1.370(5)
N3 C18 1.418(5)
N3 C16 1.467(5)
C1 C6 1.376(6)
C1 C2 1.380(7)
C2 C3 1.386(6)
C2 H2 0.93
C3 C4 1.378(6)
C3 H3 0.93
C4 C5 1.404(6)
C5 C6 1.416(6)
C5 C8 1.424(6)
C6 H6 0.93
C7 C8 1.365(6)
C7 H7 0.93
C8 C9 1.513(6)
C9 C10 1.513(6)
C9 C11 1.523(6)
C9 H9 0.98
C10 H10A 0.97
C10 H10B 0.97
C12 C13 1.525(6)
C12 C17 1.525(6)
C12 H12 0.98
C13 C16 1.526(6)
C13 C14 1.527(6)
C13 C15 1.537(6)
C14 H14A 0.96
C14 H14B 0.96
C14 H14C 0.96
C15 H15A 0.96
C15 H15B 0.96
C15 H15C 0.96
C16 H16A 0.97
C16 H16B 0.97
C18 C19 1.383(6)
C18 C23 1.394(6)
C19 C20 1.376(6)
C19 H19 0.93
C20 C21 1.379(6)
C20 H20 0.93
C21 C22 1.395(6)
C21 C24 1.498(6)
C22 C23 1.391(6)
C22 H22 0.93
C23 H23 0.93
C25 C26 1.505(6)
C25 H25A 0.97
C25 H25B 0.97
C26 C31 1.386(6)
C26 C27 1.393(7)
C27 C28 1.387(7)
C27 H27 0.93
C28 C29 1.384(7)
C28 H28 0.93
C29 C30 1.391(7)
C29 H29 0.93
C30 C31 1.378(7)
C30 H30 0.93
C31 H31 0.93

loop_
_geom_torsion_atom_site_label_1
_geom_torsion_atom_site_label_2
_geom_torsion_atom_site_label_3
_geom_torsion_atom_site_label_4
_geom_torsion
C6 C1 C2 C3 -0.4(7)
Br1 C1 C2 C3 -179.0(3)
C1 C2 C3 C4 -0.4(7)
C7 N1 C4 C3 -177.1(5)
C7 N1 C4 C5 -0.8(5)
C2 C3 C4 N1 177.3(5)
C2 C3 C4 C5 1.5(7)
N1 C4 C5 C6 -178.5(4)
C3 C4 C5 C6 -1.8(7)
N1 C4 C5 C8 0.5(5)
C3 C4 C5 C8 177.1(4)
C2 C1 C6 C5 0.2(7)
Br1 C1 C6 C5 178.7(3)
C4 C5 C6 C1 0.9(6)
C8 C5 C6 C1 -177.7(4)
C4 N1 C7 C8 0.8(5)
N1 C7 C8 C5 -0.5(5)
N1 C7 C8 C9 177.3(4)
C4 C5 C8 C7 0.0(5)
C6 C5 C8 C7 178.7(5)
C4 C5 C8 C9 -177.8(4)
C6 C5 C8 C9 1.0(8)
C7 C8 C9 C10 -15.2(6)
C5 C8 C9 C10 162.1(4)
C7 C8 C9 C11 105.2(5)
C5 C8 C9 C11 -77.5(5)
O1 N2 C10 C9 -157.4(4)
O2 N2 C10 C9 22.7(6)
C8 C9 C10 N2 178.2(4)
C11 C9 C10 N2 57.0(5)
C12 O4 C11 O3 -4.7(6)
C12 O4 C11 C9 175.3(3)
C8 C9 C11 O3 -92.1(5)
C10 C9 C11 O3 30.0(6)
C8 C9 C11 O4 87.9(4)
C10 C9 C11 O4 -150.0(4)
C11 O4 C12 C13 -94.5(4)
C11 O4 C12 C17 148.6(4)
O4 C12 C13 C16 -159.0(3)
C17 C12 C13 C16 -38.5(4)
O4 C12 C13 C14 -42.9(5)
C17 C12 C13 C14 77.5(4)
O4 C12 C13 C15 82.1(5)
C17 C12 C13 C15 -157.4(4)
C17 N3 C16 C13 -21.3(5)
C18 N3 C16 C13 170.9(4)
C12 C13 C16 N3 36.1(4)
C14 C13 C16 N3 -79.8(4)
C15 C13 C16 N3 157.1(4)
C18 N3 C17 O5 -13.7(7)
C16 N3 C17 O5 179.1(5)
C18 N3 C17 C12 163.4(4)
C16 N3 C17 C12 -3.8(5)
O4 C12 C17 O5 -32.0(6)
C13 C12 C17 O5 -155.4(4)
O4 C12 C17 N3 150.8(3)
C13 C12 C17 N3 27.5(4)
C17 N3 C18 C19 27.9(7)
C16 N3 C18 C19 -166.1(4)
C17 N3 C18 C23 -150.8(4)
C16 N3 C18 C23 15.2(6)
C23 C18 C19 C20 3.0(7)
N3 C18 C19 C20 -175.7(4)
C18 C19 C20 C21 0.2(7)
C19 C20 C21 C22 -2.9(7)
C19 C20 C21 C24 177.3(5)
C20 C21 C22 C23 2.4(7)
C24 C21 C22 C23 -177.8(4)
C21 C22 C23 C18 0.7(7)
C19 C18 C23 C22 -3.4(7)
N3 C18 C23 C22 175.3(4)
C25 O7 C24 O6 3.6(7)
C25 O7 C24 C21 -176.8(4)
C20 C21 C24 O6 -177.3(5)
C22 C21 C24 O6 2.9(8)
C20 C21 C24 O7 3.0(7)
C22 C21 C24 O7 -176.8(4)
C24 O7 C25 C26 175.4(4)
O7 C25 C26 C31 149.6(4)
O7 C25 C26 C27 -34.4(6)
C31 C26 C27 C28 0.0(7)
C25 C26 C27 C28 -176.1(5)
C26 C27 C28 C29 -0.3(8)
C27 C28 C29 C30 0.3(8)
C28 C29 C30 C31 0.1(8)
C29 C30 C31 C26 -0.4(7)
C27 C26 C31 C30 0.4(7)
C25 C26 C31 C30 176.6(5)

loop_
_platon_squeeze_void_nr
_platon_squeeze_void_average_x
_platon_squeeze_void_average_y
_platon_squeeze_void_average_z
_platon_squeeze_void_volume
_platon_squeeze_void_count_electrons
_platon_squeeze_void_content
1 0.500 -0.029 1.000 241 3 ' '
